data_4115014
loop_
_publ_author_name
'Erik D. Brady'
'Jason S. Overby'
'M. Brett Meredith'
'Adam B. Mussman'
'Michael A. Cohn'
'Timothy P. Hanusa'
'Gordon T. Yee'
'Maren Pink'

_publ_section_title
;
 Spin-State Alteration from Sterically Enforced Ligand Rotation in
 Bis(indenyl)chromium(II) Complexes1
;
_journal_name_full 'Journal of the American Chemical Society'
_journal_page_first 9556
_journal_page_last 9566
_journal_paper_doi 10.1021/ja012390a
_journal_volume 124
_journal_year 2002
_chemical_formula_moiety 'C34 H46 Cr'
_chemical_formula_structural '[1,3-(tBu)2C9H5]2Cr'
_chemical_formula_sum 'C34 H46 Cr'
_chemical_formula_weight 506.71
_chemical_name_common 00390
_chemical_name_systematic
;
  ?
;
_space_group_IT_number 14
_symmetry_cell_setting monoclinic
_symmetry_space_group_name_Hall '-P 2ybc'
_symmetry_space_group_name_H-M 'P 1 21/c 1'
_atom_sites_solution_hydrogens geom
_atom_sites_solution_primary direct
_atom_sites_solution_secondary difmap
_audit_creation_method SHELXL-97
_cell_angle_alpha 90.00
_cell_angle_beta 115.893(6)
_cell_angle_gamma 90.00
_cell_formula_units_Z 4
_cell_length_a 18.260(7)
_cell_length_b 9.694(4)
_cell_length_c 17.921(7)
_cell_measurement_reflns_used 1024
_cell_measurement_temperature 173(2)
_cell_volume 2854(2)
_computing_cell_refinement 'SAINT, Bruker'
_computing_data_collection 'SMART, Bruker'
_computing_data_reduction 'SAINT, Bruker'
_computing_structure_refinement 'SHELXL-97 (Sheldrick, 1997)'
_computing_structure_solution 'SHELXS-97 (Sheldrick, 1990)'
_diffrn_ambient_temperature 173(2)
_diffrn_measured_fraction_theta_full 0.986
_diffrn_measured_fraction_theta_max 0.986
_diffrn_measurement_device_type 'SMART Platform CCD, Bruker'
_diffrn_measurement_method omega-scans
_diffrn_radiation_monochromator graphite
_diffrn_radiation_source 'fine-focus sealed tube'
_diffrn_radiation_type MoK\a
_diffrn_radiation_wavelength 0.71073
_diffrn_reflns_av_R_equivalents 0.0750
_diffrn_reflns_av_sigmaI/netI 0.0636
_diffrn_reflns_limit_h_max 23
_diffrn_reflns_limit_h_min -22
_diffrn_reflns_limit_k_max 12
_diffrn_reflns_limit_k_min -11
_diffrn_reflns_limit_l_max 22
_diffrn_reflns_limit_l_min -22
_diffrn_reflns_number 18522
_diffrn_reflns_theta_full 27.48
_diffrn_reflns_theta_max 27.48
_diffrn_reflns_theta_min 2.28
_exptl_absorpt_coefficient_mu 0.420
_exptl_absorpt_correction_T_max 1.000000
_exptl_absorpt_correction_T_min 0.691474
_exptl_absorpt_correction_type multi-scan
_exptl_absorpt_process_details 'SADABS, R. Blessing (1995)'
_exptl_crystal_colour red
_exptl_crystal_density_diffrn 1.179
_exptl_crystal_description block
_exptl_crystal_F_000 1096
_exptl_crystal_size_max 0.31
_exptl_crystal_size_mid 0.25
_exptl_crystal_size_min 0.24
_refine_diff_density_max 0.430
_refine_diff_density_min -0.513
_refine_diff_density_rms 0.069
_refine_ls_extinction_method none
_refine_ls_goodness_of_fit_ref 0.986
_refine_ls_hydrogen_treatment riding
_refine_ls_matrix_type full
_refine_ls_number_parameters 374
_refine_ls_number_reflns 6458
_refine_ls_number_restraints 0
_refine_ls_restrained_S_all 0.986
_refine_ls_R_factor_all 0.0644
_refine_ls_R_factor_gt 0.0469
_refine_ls_shift/su_max 0.001
_refine_ls_shift/su_mean 0.000
_refine_ls_structure_factor_coef Fsqd
_refine_ls_weighting_details 'calc w=1/[\s^2^(Fo^2^)+(0.0718P)^2^+0.0000P] where P=(Fo^2^+2Fc^2^)/3'
_refine_ls_weighting_scheme calc
_refine_ls_wR_factor_gt 0.1160
_refine_ls_wR_factor_ref 0.1267
_reflns_number_gt 4786
_reflns_number_total 6458
_reflns_threshold_expression >2sigma(I)
_cod_data_source_file ja012390a_3.cif
_cod_data_source_block 00390
_cod_depositor_comments
;
The following automatic conversions were performed:

'_exptl_absorpt_correction_type' value 'multi-scans' was replaced
with the value 'multi-scan' as specified in the replacement file
'src/cod-tools/trunk/data/replacement-values/replacement_values.lst'.

Automatic conversion script
Id: cif_fix_values 5376 2017-05-30 11:51:03Z andrius 
;
_cod_original_cell_volume 2853.6(18)
_cod_original_sg_symbol_H-M P2(1)/c
_cod_database_code 4115014

loop_
_symmetry_equiv_pos_as_xyz
'x, y, z'
'-x, y+1/2, -z+1/2'
'-x, -y, -z'
'x, -y-1/2, z-1/2'

loop_
_atom_site_label
_atom_site_type_symbol
_atom_site_fract_x
_atom_site_fract_y
_atom_site_fract_z
_atom_site_U_iso_or_equiv
_atom_site_adp_type
_atom_site_occupancy
_atom_site_symmetry_multiplicity
_atom_site_calc_flag
_atom_site_refinement_flags
Cr1 Cr 0.263653(18) 0.15985(3) 0.977890(18) 0.01952(11) Uani 1 1 d .
C1 C 0.31167(12) -0.0267(2) 1.06484(11) 0.0241(4) Uani 1 1 d .
C2 C 0.25057(12) 0.0503(2) 1.07828(11) 0.0242(4) Uani 1 1 d .
C3 C 0.28466(12) 0.18555(19) 1.10416(11) 0.0229(4) Uani 1 1 d .
H3 H 0.2595 0.2572 1.1208 0.028(6) Uiso 1 1 calc R
C4 C 0.36182(12) 0.19796(19) 1.10149(11) 0.0223(4) Uani 1 1 d .
C5 C 0.37943(11) 0.06318(19) 1.07899(11) 0.0223(4) Uani 1 1 d .
C6 C 0.44894(12) 0.0083(2) 1.07227(12) 0.0280(4) Uani 1 1 d .
H6 H 0.4933 0.0667 1.0795 0.026(5) Uiso 1 1 calc R
C7 C 0.45130(14) -0.1290(2) 1.05539(13) 0.0332(5) Uani 1 1 d .
H7 H 0.4981 -0.1656 1.0523 0.039(7) Uiso 1 1 calc R
C8 C 0.38507(14) -0.2172(2) 1.04255(12) 0.0336(5) Uani 1 1 d .
H8 H 0.3887 -0.3122 1.0317 0.024(5) Uiso 1 1 calc R
C9 C 0.31616(13) -0.1686(2) 1.04535(12) 0.0290(5) Uani 1 1 d .
H9 H 0.2715 -0.2286 1.0344 0.031(6) Uiso 1 1 calc R
C10 C 0.17919(13) -0.0103(2) 1.09035(13) 0.0302(5) Uani 1 1 d .
C11 C 0.21350(15) -0.1193(2) 1.16014(14) 0.0406(6) Uani 1 1 d .
H11A H 0.2550 -0.0767 1.2104 0.043(7) Uiso 1 1 calc R
H11B H 0.2380 -0.1951 1.1426 0.059(8) Uiso 1 1 calc R
H11C H 0.1693 -0.1553 1.1717 0.051(7) Uiso 1 1 calc R
C12 C 0.11532(14) -0.0798(2) 1.01138(14) 0.0380(5) Uani 1 1 d .
H12A H 0.0902 -0.0102 0.9679 0.045(7) Uiso 1 1 calc R
H12B H 0.0733 -0.1230 1.0237 0.056(8) Uiso 1 1 calc R
H12C H 0.1418 -0.1503 0.9924 0.040(7) Uiso 1 1 calc R
C13 C 0.13744(14) 0.1011(2) 1.11858(15) 0.0401(6) Uani 1 1 d .
H13A H 0.1194 0.1762 1.0779 0.040(7) Uiso 1 1 calc R
H13B H 0.1759 0.1372 1.1726 0.035(6) Uiso 1 1 calc R
H13C H 0.0903 0.0613 1.1233 0.039(6) Uiso 1 1 calc R
C14 C 0.42058(12) 0.3197(2) 1.13325(12) 0.0259(4) Uani 1 1 d .
C15 C 0.37522(14) 0.4483(2) 1.14054(14) 0.0347(5) Uani 1 1 d .
H15A H 0.3531 0.4309 1.1806 0.029(6) Uiso 1 1 calc R
H15B H 0.3306 0.4697 1.0863 0.043(7) Uiso 1 1 calc R
H15C H 0.4130 0.5265 1.1594 0.050(7) Uiso 1 1 calc R
C16 C 0.45942(13) 0.3535(2) 1.07449(13) 0.0317(5) Uani 1 1 d .
H16A H 0.4169 0.3574 1.0172 0.042(7) Uiso 1 1 calc R
H16B H 0.4990 0.2818 1.0791 0.044(7) Uiso 1 1 calc R
H16C H 0.4871 0.4430 1.0897 0.048(7) Uiso 1 1 calc R
C17 C 0.48822(14) 0.2840(3) 1.21938(13) 0.0390(5) Uani 1 1 d .
H17A H 0.4638 0.2609 1.2569 0.046(7) Uiso 1 1 calc R
H17B H 0.5246 0.3634 1.2414 0.060(8) Uiso 1 1 calc R
H17C H 0.5194 0.2048 1.2148 0.037(6) Uiso 1 1 calc R
C18 C 0.26703(11) 0.22966(19) 0.85636(11) 0.0211(4) Uani 1 1 d .
C19 C 0.21846(11) 0.10771(19) 0.84733(11) 0.0215(4) Uani 1 1 d .
C20 C 0.15324(12) 0.15030(19) 0.86674(12) 0.0232(4) Uani 1 1 d .
H20 H 0.1093 0.0928 0.8619 0.034(6) Uiso 1 1 calc R
C21 C 0.16348(11) 0.2915(2) 0.89440(11) 0.0226(4) Uani 1 1 d .
C22 C 0.23434(11) 0.34139(18) 0.88592(11) 0.0217(4) Uani 1 1 d .
C23 C 0.27079(12) 0.4745(2) 0.89716(12) 0.0258(4) Uani 1 1 d .
H23 H 0.2518 0.5477 0.9193 0.020(5) Uiso 1 1 calc R
C24 C 0.33290(12) 0.4966(2) 0.87604(12) 0.0282(4) Uani 1 1 d .
H24 H 0.3555 0.5864 0.8816 0.039(6) Uiso 1 1 calc R
C25 C 0.36429(12) 0.3881(2) 0.84595(12) 0.0286(4) Uani 1 1 d .
H25 H 0.4074 0.4064 0.8312 0.039(6) Uiso 1 1 calc R
C26 C 0.33406(11) 0.2580(2) 0.83778(12) 0.0255(4) Uani 1 1 d .
H26 H 0.3576 0.1857 0.8197 0.030(6) Uiso 1 1 calc R
C27 C 0.22040(12) -0.0255(2) 0.80375(12) 0.0242(4) Uani 1 1 d .
C28 C 0.30732(13) -0.0832(2) 0.83230(13) 0.0315(5) Uani 1 1 d .
H28A H 0.3342 -0.0893 0.8930 0.042(6) Uiso 1 1 calc R
H28B H 0.3385 -0.0217 0.8135 0.039(6) Uiso 1 1 calc R
H28C H 0.3044 -0.1753 0.8085 0.041(7) Uiso 1 1 calc R
C29 C 0.18383(13) 0.0056(2) 0.70994(12) 0.0299(5) Uani 1 1 d .
H29A H 0.1277 0.0380 0.6908 0.037(6) Uiso 1 1 calc R
H29B H 0.1843 -0.0786 0.6798 0.045(7) Uiso 1 1 calc R
H29C H 0.2163 0.0770 0.6997 0.028(6) Uiso 1 1 calc R
C30 C 0.16934(14) -0.1373(2) 0.81961(13) 0.0309(5) Uani 1 1 d .
H30A H 0.1914 -0.1552 0.8793 0.036(6) Uiso 1 1 calc R
H30B H 0.1711 -0.2223 0.7908 0.041(6) Uiso 1 1 calc R
H30C H 0.1128 -0.1059 0.7988 0.031(6) Uiso 1 1 calc R
C31 C 0.09810(12) 0.3819(2) 0.90075(13) 0.0292(4) Uani 1 1 d .
C32 C 0.13045(14) 0.4661(2) 0.98155(15) 0.0404(6) Uani 1 1 d .
H32A H 0.1472 0.4033 1.0290 0.046(7) Uiso 1 1 calc R
H32B H 0.0875 0.5275 0.9808 0.065(8) Uiso 1 1 calc R
H32C H 0.1773 0.5213 0.9863 0.049(7) Uiso 1 1 calc R
C33 C 0.02653(13) 0.2944(2) 0.89612(16) 0.0381(5) Uani 1 1 d .
H33A H 0.0464 0.2240 0.9398 0.038(6) Uiso 1 1 calc R
H33B H 0.0005 0.2494 0.8418 0.046(7) Uiso 1 1 calc R
H33C H -0.0131 0.3536 0.9039 0.058(8) Uiso 1 1 calc R
C34 C 0.06540(13) 0.4808(2) 0.82561(15) 0.0393(6) Uani 1 1 d .
H34A H 0.0468 0.4272 0.7742 0.043(7) Uiso 1 1 calc R
H34B H 0.1089 0.5438 0.8294 0.050(7) Uiso 1 1 calc R
H34C H 0.0198 0.5342 0.8256 0.057(8) Uiso 1 1 calc R

loop_
_atom_site_aniso_label
_atom_site_aniso_U_11
_atom_site_aniso_U_22
_atom_site_aniso_U_33
_atom_site_aniso_U_23
_atom_site_aniso_U_13
_atom_site_aniso_U_12
Cr1 0.02040(17) 0.02102(17) 0.01759(17) 0.00025(11) 0.00871(13) -0.00137(12)
C1 0.0278(10) 0.0237(10) 0.0202(9) 0.0013(7) 0.0099(8) -0.0028(8)
C2 0.0251(10) 0.0275(10) 0.0205(9) 0.0020(8) 0.0103(8) -0.0045(8)
C3 0.0289(10) 0.0239(10) 0.0192(9) -0.0018(7) 0.0135(8) -0.0016(8)
C4 0.0243(10) 0.0244(10) 0.0177(9) 0.0003(7) 0.0086(8) -0.0026(8)
C5 0.0240(10) 0.0245(10) 0.0167(9) 0.0027(7) 0.0073(8) -0.0003(8)
C6 0.0255(10) 0.0328(11) 0.0240(10) 0.0032(8) 0.0093(9) 0.0028(9)
C7 0.0345(12) 0.0387(12) 0.0251(11) 0.0066(9) 0.0117(10) 0.0133(10)
C8 0.0489(14) 0.0239(11) 0.0272(11) 0.0026(8) 0.0158(10) 0.0082(10)
C9 0.0378(12) 0.0237(10) 0.0237(10) 0.0011(8) 0.0117(9) -0.0033(9)
C10 0.0328(11) 0.0332(12) 0.0282(11) 0.0019(9) 0.0169(9) -0.0088(9)
C11 0.0502(15) 0.0419(13) 0.0335(12) 0.0056(10) 0.0218(12) -0.0109(11)
C12 0.0339(12) 0.0450(14) 0.0363(13) 0.0012(10) 0.0165(11) -0.0146(11)
C13 0.0370(13) 0.0502(14) 0.0437(14) -0.0008(11) 0.0273(12) -0.0099(11)
C14 0.0255(10) 0.0291(11) 0.0207(10) -0.0027(8) 0.0079(9) -0.0067(8)
C15 0.0402(13) 0.0270(11) 0.0400(13) -0.0083(9) 0.0203(11) -0.0080(9)
C16 0.0298(11) 0.0366(12) 0.0313(11) -0.0023(9) 0.0159(10) -0.0106(9)
C17 0.0379(13) 0.0437(13) 0.0264(11) -0.0025(10) 0.0058(10) -0.0122(11)
C18 0.0207(9) 0.0249(10) 0.0170(9) -0.0001(7) 0.0076(8) -0.0031(8)
C19 0.0216(10) 0.0242(10) 0.0174(9) -0.0001(7) 0.0074(8) -0.0023(8)
C20 0.0205(9) 0.0261(10) 0.0217(9) -0.0012(8) 0.0080(8) -0.0034(8)
C21 0.0202(9) 0.0261(10) 0.0207(9) 0.0016(8) 0.0082(8) 0.0009(8)
C22 0.0220(9) 0.0231(10) 0.0197(9) 0.0014(7) 0.0088(8) 0.0000(7)
C23 0.0293(10) 0.0211(9) 0.0259(10) 0.0006(8) 0.0109(9) -0.0001(8)
C24 0.0325(11) 0.0222(10) 0.0282(11) 0.0002(8) 0.0118(9) -0.0068(8)
C25 0.0279(11) 0.0350(11) 0.0262(10) -0.0028(9) 0.0149(9) -0.0088(9)
C26 0.0243(10) 0.0314(11) 0.0229(10) -0.0036(8) 0.0123(8) -0.0022(8)
C27 0.0272(10) 0.0234(10) 0.0209(9) -0.0015(8) 0.0095(8) -0.0032(8)
C28 0.0351(12) 0.0292(11) 0.0299(11) 0.0002(9) 0.0138(10) 0.0038(9)
C29 0.0379(12) 0.0283(11) 0.0223(10) -0.0035(8) 0.0119(9) -0.0043(9)
C30 0.0403(13) 0.0257(11) 0.0281(11) -0.0036(8) 0.0162(10) -0.0081(9)
C31 0.0244(10) 0.0307(11) 0.0344(12) 0.0041(9) 0.0146(9) 0.0042(9)
C32 0.0405(13) 0.0397(13) 0.0458(14) -0.0036(11) 0.0233(12) 0.0097(11)
C33 0.0273(11) 0.0435(13) 0.0483(14) 0.0099(11) 0.0211(11) 0.0062(10)
C34 0.0305(12) 0.0389(13) 0.0491(15) 0.0140(11) 0.0180(11) 0.0105(10)

loop_
_atom_type_symbol
_atom_type_description
_atom_type_scat_dispersion_real
_atom_type_scat_dispersion_imag
_atom_type_scat_source
C C 0.0033 0.0016 'International Tables Vol C Tables 4.2.6.8 and 6.1.1.4'
H H 0.0000 0.0000 'International Tables Vol C Tables 4.2.6.8 and 6.1.1.4'
Cr Cr 0.3209 0.6236 'International Tables Vol C Tables 4.2.6.8 and 6.1.1.4'

loop_
_geom_angle_atom_site_label_1
_geom_angle_atom_site_label_2
_geom_angle_atom_site_label_3
_geom_angle
C20 Cr1 C3 130.85(8)
C20 Cr1 C19 39.07(7)
C3 Cr1 C19 167.07(7)
C20 Cr1 C4 167.63(7)
C3 Cr1 C4 38.73(7)
C19 Cr1 C4 152.50(7)
C20 Cr1 C2 110.43(8)
C3 Cr1 C2 38.80(7)
C19 Cr1 C2 130.18(8)
C4 Cr1 C2 65.50(7)
C20 Cr1 C21 38.86(7)
C3 Cr1 C21 111.37(7)
C19 Cr1 C21 65.80(7)
C4 Cr1 C21 131.44(7)
C2 Cr1 C21 118.97(7)
C20 Cr1 C1 121.70(7)
C3 Cr1 C1 62.28(7)
C19 Cr1 C1 113.59(7)
C4 Cr1 C1 62.93(7)
C2 Cr1 C1 37.54(7)
C21 Cr1 C1 151.35(7)
C20 Cr1 C5 152.72(7)
C3 Cr1 C5 62.30(7)
C19 Cr1 C5 122.67(7)
C4 Cr1 C5 37.45(7)
C2 Cr1 C5 63.10(7)
C21 Cr1 C5 168.38(7)
C1 Cr1 C5 36.59(6)
C20 Cr1 C18 62.25(7)
C3 Cr1 C18 153.96(7)
C19 Cr1 C18 37.45(7)
C4 Cr1 C18 123.94(7)
C2 Cr1 C18 167.20(7)
C21 Cr1 C18 62.87(7)
C1 Cr1 C18 135.39(7)
C5 Cr1 C18 117.97(7)
C20 Cr1 C22 62.33(7)
C3 Cr1 C22 123.04(7)
C19 Cr1 C22 63.13(7)
C4 Cr1 C22 115.22(7)
C2 Cr1 C22 151.84(7)
C21 Cr1 C22 37.45(7)
C1 Cr1 C22 170.23(7)
C5 Cr1 C22 136.06(7)
C18 Cr1 C22 36.47(6)
C9 C1 C5 119.19(18)
C9 C1 C2 131.85(18)
C5 C1 C2 108.88(17)
C9 C1 Cr1 129.58(14)
C5 C1 Cr1 71.80(10)
C2 C1 Cr1 67.24(10)
C3 C2 C1 105.50(16)
C3 C2 C10 125.47(17)
C1 C2 C10 126.31(17)
C3 C2 Cr1 68.65(10)
C1 C2 Cr1 75.22(11)
C10 C2 Cr1 135.08(14)
C4 C3 C2 111.00(16)
C4 C3 Cr1 72.52(10)
C2 C3 Cr1 72.55(10)
C4 C3 H3 124.5
C2 C3 H3 124.5
Cr1 C3 H3 122.0
C3 C4 C5 105.96(16)
C3 C4 C14 126.30(17)
C5 C4 C14 126.66(17)
C3 C4 Cr1 68.75(11)
C5 C4 Cr1 75.44(11)
C14 C4 Cr1 129.71(13)
C6 C5 C1 119.03(18)
C6 C5 C4 132.44(18)
C1 C5 C4 108.48(16)
C6 C5 Cr1 129.07(13)
C1 C5 Cr1 71.62(11)
C4 C5 Cr1 67.11(10)
C7 C6 C5 119.7(2)
C7 C6 H6 120.2
C5 C6 H6 120.2
C6 C7 C8 121.0(2)
C6 C7 H7 119.5
C8 C7 H7 119.5
C9 C8 C7 121.4(2)
C9 C8 H8 119.3
C7 C8 H8 119.3
C8 C9 C1 119.5(2)
C8 C9 H9 120.2
C1 C9 H9 120.2
C2 C10 C13 110.73(17)
C2 C10 C12 112.83(16)
C13 C10 C12 109.01(19)
C2 C10 C11 107.93(17)
C13 C10 C11 107.43(18)
C12 C10 C11 108.74(18)
C10 C11 H11A 109.5
C10 C11 H11B 109.5
H11A C11 H11B 109.5
C10 C11 H11C 109.5
H11A C11 H11C 109.5
H11B C11 H11C 109.5
C10 C12 H12A 109.5
C10 C12 H12B 109.5
H12A C12 H12B 109.5
C10 C12 H12C 109.5
H12A C12 H12C 109.5
H12B C12 H12C 109.5
C10 C13 H13A 109.5
C10 C13 H13B 109.5
H13A C13 H13B 109.5
C10 C13 H13C 109.5
H13A C13 H13C 109.5
H13B C13 H13C 109.5
C4 C14 C15 110.00(17)
C4 C14 C17 108.98(16)
C15 C14 C17 108.96(18)
C4 C14 C16 111.57(16)
C15 C14 C16 108.22(17)
C17 C14 C16 109.06(18)
C14 C15 H15A 109.5
C14 C15 H15B 109.5
H15A C15 H15B 109.5
C14 C15 H15C 109.5
H15A C15 H15C 109.5
H15B C15 H15C 109.5
C14 C16 H16A 109.5
C14 C16 H16B 109.5
H16A C16 H16B 109.5
C14 C16 H16C 109.5
H16A C16 H16C 109.5
H16B C16 H16C 109.5
C14 C17 H17A 109.5
C14 C17 H17B 109.5
H17A C17 H17B 109.5
C14 C17 H17C 109.5
H17A C17 H17C 109.5
H17B C17 H17C 109.5
C26 C18 C19 132.71(17)
C26 C18 C22 118.33(17)
C19 C18 C22 108.85(16)
C26 C18 Cr1 130.95(13)
C19 C18 Cr1 66.26(9)
C22 C18 Cr1 71.82(10)
C20 C19 C18 105.70(16)
C20 C19 C27 125.17(17)
C18 C19 C27 127.10(16)
C20 C19 Cr1 68.80(10)
C18 C19 Cr1 76.30(10)
C27 C19 Cr1 131.96(13)
C19 C20 C21 111.04(16)
C19 C20 Cr1 72.13(11)
C21 C20 Cr1 73.09(11)
C19 C20 H20 124.5
C21 C20 H20 124.5
Cr1 C20 H20 121.9
C20 C21 C22 105.57(16)
C20 C21 C31 125.72(17)
C22 C21 C31 125.45(17)
C20 C21 Cr1 68.05(11)
C22 C21 Cr1 75.48(11)
C31 C21 Cr1 136.84(14)
C23 C22 C18 119.24(17)
C23 C22 C21 132.06(17)
C18 C22 C21 108.61(16)
C23 C22 Cr1 129.86(14)
C18 C22 Cr1 71.71(10)
C21 C22 Cr1 67.07(10)
C24 C23 C22 119.86(18)
C24 C23 H23 120.1
C22 C23 H23 120.1
C23 C24 C25 121.03(18)
C23 C24 H24 119.5
C25 C24 H24 119.5
C26 C25 C24 121.25(18)
C26 C25 H25 119.4
C24 C25 H25 119.4
C25 C26 C18 120.18(18)
C25 C26 H26 119.9
C18 C26 H26 119.9
C19 C27 C30 110.67(16)
C19 C27 C29 107.35(16)
C30 C27 C29 109.31(16)
C19 C27 C28 112.91(16)
C30 C27 C28 107.60(17)
C29 C27 C28 108.95(16)
C27 C28 H28A 109.5
C27 C28 H28B 109.5
H28A C28 H28B 109.5
C27 C28 H28C 109.5
H28A C28 H28C 109.5
H28B C28 H28C 109.5
C27 C29 H29A 109.5
C27 C29 H29B 109.5
H29A C29 H29B 109.5
C27 C29 H29C 109.5
H29A C29 H29C 109.5
H29B C29 H29C 109.5
C27 C30 H30A 109.5
C27 C30 H30B 109.5
H30A C30 H30B 109.5
C27 C30 H30C 109.5
H30A C30 H30C 109.5
H30B C30 H30C 109.5
C21 C31 C33 110.82(17)
C21 C31 C32 112.59(17)
C33 C31 C32 108.25(18)
C21 C31 C34 107.99(16)
C33 C31 C34 107.52(17)
C32 C31 C34 109.56(18)
C31 C32 H32A 109.5
C31 C32 H32B 109.5
H32A C32 H32B 109.5
C31 C32 H32C 109.5
H32A C32 H32C 109.5
H32B C32 H32C 109.5
C31 C33 H33A 109.5
C31 C33 H33B 109.5
H33A C33 H33B 109.5
C31 C33 H33C 109.5
H33A C33 H33C 109.5
H33B C33 H33C 109.5
C31 C34 H34A 109.5
C31 C34 H34B 109.5
H34A C34 H34B 109.5
C31 C34 H34C 109.5
H34A C34 H34C 109.5
H34B C34 H34C 109.5

loop_
_geom_bond_atom_site_label_1
_geom_bond_atom_site_label_2
_geom_bond_distance
Cr1 C20 2.129(2)
Cr1 C3 2.138(2)
Cr1 C19 2.174(2)
Cr1 C4 2.188(2)
Cr1 C2 2.1901(19)
Cr1 C21 2.196(2)
Cr1 C1 2.297(2)
Cr1 C5 2.2989(19)
Cr1 C18 2.3070(19)
Cr1 C22 2.3086(19)
C1 C9 1.430(3)
C1 C5 1.442(3)
C1 C2 1.447(3)
C2 C3 1.439(3)
C2 C10 1.529(3)
C3 C4 1.436(3)
C3 H3 0.9500
C4 C5 1.444(3)
C4 C14 1.528(3)
C5 C6 1.429(3)
C6 C7 1.369(3)
C6 H6 0.9500
C7 C8 1.415(3)
C7 H7 0.9500
C8 C9 1.365(3)
C8 H8 0.9500
C9 H9 0.9500
C10 C13 1.530(3)
C10 C12 1.541(3)
C10 C11 1.546(3)
C11 H11A 0.9800
C11 H11B 0.9800
C11 H11C 0.9800
C12 H12A 0.9800
C12 H12B 0.9800
C12 H12C 0.9800
C13 H13A 0.9800
C13 H13B 0.9800
C13 H13C 0.9800
C14 C15 1.533(3)
C14 C17 1.537(3)
C14 C16 1.540(3)
C15 H15A 0.9800
C15 H15B 0.9800
C15 H15C 0.9800
C16 H16A 0.9800
C16 H16B 0.9800
C16 H16C 0.9800
C17 H17A 0.9800
C17 H17B 0.9800
C17 H17C 0.9800
C18 C26 1.428(3)
C18 C19 1.444(3)
C18 C22 1.444(3)
C19 C20 1.439(3)
C19 C27 1.518(3)
C20 C21 1.440(3)
C20 H20 0.9500
C21 C22 1.450(3)
C21 C31 1.525(3)
C22 C23 1.425(3)
C23 C24 1.360(3)
C23 H23 0.9500
C24 C25 1.413(3)
C24 H24 0.9500
C25 C26 1.359(3)
C25 H25 0.9500
C26 H26 0.9500
C27 C30 1.535(3)
C27 C29 1.543(3)
C27 C28 1.544(3)
C28 H28A 0.9800
C28 H28B 0.9800
C28 H28C 0.9800
C29 H29A 0.9800
C29 H29B 0.9800
C29 H29C 0.9800
C30 H30A 0.9800
C30 H30B 0.9800
C30 H30C 0.9800
C31 C33 1.530(3)
C31 C32 1.538(3)
C31 C34 1.545(3)
C32 H32A 0.9800
C32 H32B 0.9800
C32 H32C 0.9800
C33 H33A 0.9800
C33 H33B 0.9800
C33 H33C 0.9800
C34 H34A 0.9800
C34 H34B 0.9800
C34 H34C 0.9800

loop_
_geom_torsion_atom_site_label_1
_geom_torsion_atom_site_label_2
_geom_torsion_atom_site_label_3
_geom_torsion_atom_site_label_4
_geom_torsion
C20 Cr1 C1 C9 43.8(2)
C3 Cr1 C1 C9 166.7(2)
C19 Cr1 C1 C9 0.3(2)
C4 Cr1 C1 C9 -149.4(2)
C2 Cr1 C1 C9 126.3(2)
C21 Cr1 C1 C9 82.7(2)
C5 Cr1 C1 C9 -113.2(2)
C18 Cr1 C1 C9 -37.4(2)
C22 Cr1 C1 C9 -68.0(5)
C20 Cr1 C1 C5 157.01(11)
C3 Cr1 C1 C5 -80.04(12)
C19 Cr1 C1 C5 113.56(11)
C4 Cr1 C1 C5 -36.18(10)
C2 Cr1 C1 C5 -120.49(16)
C21 Cr1 C1 C5 -164.11(13)
C18 Cr1 C1 C5 75.83(14)
C22 Cr1 C1 C5 45.3(4)
C20 Cr1 C1 C2 -82.50(13)
C3 Cr1 C1 C2 40.45(11)
C19 Cr1 C1 C2 -125.94(11)
C4 Cr1 C1 C2 84.31(12)
C21 Cr1 C1 C2 -43.62(19)
C5 Cr1 C1 C2 120.49(16)
C18 Cr1 C1 C2 -163.68(11)
C22 Cr1 C1 C2 165.8(4)
C9 C1 C2 C3 174.1(2)
C5 C1 C2 C3 -2.5(2)
Cr1 C1 C2 C3 -62.36(12)
C9 C1 C2 C10 12.1(3)
C5 C1 C2 C10 -164.46(17)
Cr1 C1 C2 C10 135.6(2)
C9 C1 C2 Cr1 -123.5(2)
C5 C1 C2 Cr1 59.90(13)
C20 Cr1 C2 C3 -130.60(11)
C19 Cr1 C2 C3 -170.26(11)
C4 Cr1 C2 C3 36.75(11)
C21 Cr1 C2 C3 -88.64(13)
C1 Cr1 C2 C3 113.57(16)
C5 Cr1 C2 C3 78.41(12)
C18 Cr1 C2 C3 176.5(3)
C22 Cr1 C2 C3 -61.35(19)
C20 Cr1 C2 C1 115.83(11)
C3 Cr1 C2 C1 -113.57(16)
C19 Cr1 C2 C1 76.17(14)
C4 Cr1 C2 C1 -76.83(12)
C21 Cr1 C2 C1 157.79(11)
C5 Cr1 C2 C1 -35.16(10)
C18 Cr1 C2 C1 63.0(3)
C22 Cr1 C2 C1 -174.92(13)
C20 Cr1 C2 C10 -11.2(2)
C3 Cr1 C2 C10 119.4(2)
C19 Cr1 C2 C10 -50.9(2)
C4 Cr1 C2 C10 156.1(2)
C21 Cr1 C2 C10 30.7(2)
C1 Cr1 C2 C10 -127.1(2)
C5 Cr1 C2 C10 -162.2(2)
C18 Cr1 C2 C10 -64.1(4)
C22 Cr1 C2 C10 58.0(3)
C1 C2 C3 C4 4.1(2)
C10 C2 C3 C4 166.33(18)
Cr1 C2 C3 C4 -62.74(13)
C1 C2 C3 Cr1 66.88(12)
C10 C2 C3 Cr1 -130.92(19)
C20 Cr1 C3 C4 -170.30(11)
C19 Cr1 C3 C4 154.8(3)
C2 Cr1 C3 C4 119.53(16)
C21 Cr1 C3 C4 -130.39(11)
C1 Cr1 C3 C4 80.41(12)
C5 Cr1 C3 C4 38.88(10)
C18 Cr1 C3 C4 -58.7(2)
C22 Cr1 C3 C4 -90.08(12)
C20 Cr1 C3 C2 70.17(14)
C19 Cr1 C3 C2 35.3(4)
C4 Cr1 C3 C2 -119.53(16)
C21 Cr1 C3 C2 110.08(12)
C1 Cr1 C3 C2 -39.12(11)
C5 Cr1 C3 C2 -80.65(12)
C18 Cr1 C3 C2 -178.25(14)
C22 Cr1 C3 C2 150.39(11)
C2 C3 C4 C5 -4.2(2)
Cr1 C3 C4 C5 -66.93(13)
C2 C3 C4 C14 -172.84(17)
Cr1 C3 C4 C14 124.40(19)
C2 C3 C4 Cr1 62.77(13)
C20 Cr1 C4 C3 36.5(4)
C19 Cr1 C4 C3 -168.11(14)
C2 Cr1 C4 C3 -36.81(11)
C21 Cr1 C4 C3 71.11(13)
C1 Cr1 C4 C3 -78.59(11)
C5 Cr1 C4 C3 -113.94(15)
C18 Cr1 C4 C3 153.12(11)
C22 Cr1 C4 C3 112.10(11)
C20 Cr1 C4 C5 150.4(3)
C3 Cr1 C4 C5 113.94(15)
C19 Cr1 C4 C5 -54.17(19)
C2 Cr1 C4 C5 77.13(11)
C21 Cr1 C4 C5 -174.95(10)
C1 Cr1 C4 C5 35.35(10)
C18 Cr1 C4 C5 -92.94(12)
C22 Cr1 C4 C5 -133.96(10)
C20 Cr1 C4 C14 -83.7(4)
C3 Cr1 C4 C14 -120.2(2)
C19 Cr1 C4 C14 71.7(2)
C2 Cr1 C4 C14 -156.98(19)
C21 Cr1 C4 C14 -49.1(2)
C1 Cr1 C4 C14 161.23(19)
C5 Cr1 C4 C14 125.9(2)
C18 Cr1 C4 C14 32.94(19)
C22 Cr1 C4 C14 -8.08(19)
C9 C1 C5 C6 0.7(3)
C2 C1 C5 C6 177.77(16)
Cr1 C1 C5 C6 -125.11(17)
C9 C1 C5 C4 -177.12(17)
C2 C1 C5 C4 0.0(2)
Cr1 C1 C5 C4 57.10(13)
C9 C1 C5 Cr1 125.78(17)
C2 C1 C5 Cr1 -57.12(13)
C3 C4 C5 C6 -174.88(19)
C14 C4 C5 C6 -6.3(3)
Cr1 C4 C5 C6 122.8(2)
C3 C4 C5 C1 2.5(2)
C14 C4 C5 C1 171.12(17)
Cr1 C4 C5 C1 -59.86(13)
C3 C4 C5 Cr1 62.36(12)
C14 C4 C5 Cr1 -129.02(19)
C20 Cr1 C5 C6 66.4(2)
C3 Cr1 C5 C6 -167.1(2)
C19 Cr1 C5 C6 26.7(2)
C4 Cr1 C5 C6 -126.9(2)
C2 Cr1 C5 C6 149.0(2)
C21 Cr1 C5 C6 -107.8(3)
C1 Cr1 C5 C6 112.9(2)
C18 Cr1 C5 C6 -16.7(2)
C22 Cr1 C5 C6 -57.1(2)
C20 Cr1 C5 C1 -46.5(2)
C3 Cr1 C5 C1 79.96(12)
C19 Cr1 C5 C1 -86.21(12)
C4 Cr1 C5 C1 120.19(15)
C2 Cr1 C5 C1 36.07(11)
C21 Cr1 C5 C1 139.3(3)
C18 Cr1 C5 C1 -129.55(11)
C22 Cr1 C5 C1 -169.99(10)
C20 Cr1 C5 C4 -166.66(14)
C3 Cr1 C5 C4 -40.23(11)
C19 Cr1 C5 C4 153.59(11)
C2 Cr1 C5 C4 -84.12(12)
C21 Cr1 C5 C4 19.1(4)
C1 Cr1 C5 C4 -120.19(16)
C18 Cr1 C5 C4 110.25(11)
C22 Cr1 C5 C4 69.81(14)
C1 C5 C6 C7 -2.2(3)
C4 C5 C6 C7 174.95(19)
Cr1 C5 C6 C7 -91.4(2)
C5 C6 C7 C8 1.5(3)
C6 C7 C8 C9 0.9(3)
C7 C8 C9 C1 -2.5(3)
C5 C1 C9 C8 1.6(3)
C2 C1 C9 C8 -174.7(2)
Cr1 C1 C9 C8 91.5(2)
C3 C2 C10 C13 11.0(3)
C1 C2 C10 C13 169.55(19)
Cr1 C2 C10 C13 -83.7(2)
C3 C2 C10 C12 133.5(2)
C1 C2 C10 C12 -68.0(3)
Cr1 C2 C10 C12 38.8(3)
C3 C2 C10 C11 -106.3(2)
C1 C2 C10 C11 52.2(3)
Cr1 C2 C10 C11 158.99(16)
C3 C4 C14 C15 -20.0(3)
C5 C4 C14 C15 173.67(18)
Cr1 C4 C14 C15 71.5(2)
C3 C4 C14 C17 99.4(2)
C5 C4 C14 C17 -66.9(2)
Cr1 C4 C14 C17 -169.10(14)
C3 C4 C14 C16 -140.07(19)
C5 C4 C14 C16 53.5(3)
Cr1 C4 C14 C16 -48.6(2)
C20 Cr1 C18 C26 -167.7(2)
C3 Cr1 C18 C26 64.9(3)
C19 Cr1 C18 C26 -126.8(2)
C4 Cr1 C18 C26 24.8(2)
C2 Cr1 C18 C26 -110.1(3)
C21 Cr1 C18 C26 148.3(2)
C1 Cr1 C18 C26 -59.5(2)
C5 Cr1 C18 C26 -18.7(2)
C22 Cr1 C18 C26 112.1(2)
C20 Cr1 C18 C19 -40.90(11)
C3 Cr1 C18 C19 -168.26(15)
C4 Cr1 C18 C19 151.60(11)
C2 Cr1 C18 C19 16.7(4)
C21 Cr1 C18 C19 -84.92(12)
C1 Cr1 C18 C19 67.29(14)
C5 Cr1 C18 C19 108.16(12)
C22 Cr1 C18 C19 -121.06(16)
C20 Cr1 C18 C22 80.16(12)
C3 Cr1 C18 C22 -47.2(2)
C19 Cr1 C18 C22 121.06(16)
C4 Cr1 C18 C22 -87.34(12)
C2 Cr1 C18 C22 137.7(3)
C21 Cr1 C18 C22 36.14(11)
C1 Cr1 C18 C22 -171.65(11)
C5 Cr1 C18 C22 -130.78(11)
C26 C18 C19 C20 -172.4(2)
C22 C18 C19 C20 3.6(2)
Cr1 C18 C19 C20 62.92(12)
C26 C18 C19 C27 -8.1(3)
C22 C18 C19 C27 167.96(18)
Cr1 C18 C19 C27 -132.7(2)
C26 C18 C19 Cr1 124.6(2)
C22 C18 C19 Cr1 -59.32(13)
C3 Cr1 C19 C20 43.3(4)
C4 Cr1 C19 C20 -171.86(14)
C2 Cr1 C19 C20 71.61(14)
C21 Cr1 C19 C20 -36.78(11)
C1 Cr1 C19 C20 111.83(11)
C5 Cr1 C19 C20 152.29(11)
C18 Cr1 C19 C20 -113.16(16)
C22 Cr1 C19 C20 -78.36(12)
C20 Cr1 C19 C18 113.16(16)
C3 Cr1 C19 C18 156.5(3)
C4 Cr1 C19 C18 -58.70(19)
C2 Cr1 C19 C18 -175.22(10)
C21 Cr1 C19 C18 76.39(12)
C1 Cr1 C19 C18 -135.01(11)
C5 Cr1 C19 C18 -94.54(12)
C22 Cr1 C19 C18 34.81(10)
C20 Cr1 C19 C27 -118.8(2)
C3 Cr1 C19 C27 -75.5(4)
C4 Cr1 C19 C27 69.3(2)
C2 Cr1 C19 C27 -47.2(2)
C21 Cr1 C19 C27 -155.60(19)
C1 Cr1 C19 C27 -7.00(19)
C5 Cr1 C19 C27 33.5(2)
C18 Cr1 C19 C27 128.0(2)
C22 Cr1 C19 C27 162.82(19)
C18 C19 C20 C21 -4.9(2)
C27 C19 C20 C21 -169.68(17)
Cr1 C19 C20 C21 63.16(14)
C18 C19 C20 Cr1 -68.10(12)
C27 C19 C20 Cr1 127.16(18)
C3 Cr1 C20 C19 -168.29(10)
C4 Cr1 C20 C19 162.2(3)
C2 Cr1 C20 C19 -129.31(11)
C21 Cr1 C20 C19 119.49(15)
C1 Cr1 C20 C19 -89.17(12)
C5 Cr1 C20 C19 -58.65(19)
C18 Cr1 C20 C19 39.17(10)
C22 Cr1 C20 C19 80.57(12)
C3 Cr1 C20 C21 72.21(13)
C19 Cr1 C20 C21 -119.49(15)
C4 Cr1 C20 C21 42.7(4)
C2 Cr1 C20 C21 111.19(11)
C1 Cr1 C20 C21 151.33(10)
C5 Cr1 C20 C21 -178.14(13)
C18 Cr1 C20 C21 -80.32(11)
C22 Cr1 C20 C21 -38.92(10)
C19 C20 C21 C22 4.3(2)
Cr1 C20 C21 C22 66.86(13)
C19 C20 C21 C31 164.66(18)
Cr1 C20 C21 C31 -132.76(19)
C19 C20 C21 Cr1 -62.58(14)
C3 Cr1 C21 C20 -129.34(11)
C19 Cr1 C21 C20 36.97(11)
C4 Cr1 C21 C20 -168.81(10)
C2 Cr1 C21 C20 -87.06(12)
C1 Cr1 C21 C20 -58.35(18)
C5 Cr1 C21 C20 175.8(3)
C18 Cr1 C21 C20 78.58(11)
C22 Cr1 C21 C20 113.78(15)
C20 Cr1 C21 C22 -113.78(15)
C3 Cr1 C21 C22 116.88(11)
C19 Cr1 C21 C22 -76.81(11)
C4 Cr1 C21 C22 77.40(13)
C2 Cr1 C21 C22 159.15(11)
C1 Cr1 C21 C22 -172.13(13)
C5 Cr1 C21 C22 62.0(4)
C18 Cr1 C21 C22 -35.21(10)
C20 Cr1 C21 C31 119.4(2)
C3 Cr1 C21 C31 -10.0(2)
C19 Cr1 C21 C31 156.3(2)
C4 Cr1 C21 C31 -49.4(2)
C2 Cr1 C21 C31 32.3(2)
C1 Cr1 C21 C31 61.0(3)
C5 Cr1 C21 C31 -64.9(4)
C18 Cr1 C21 C31 -162.0(2)
C22 Cr1 C21 C31 -126.8(2)
C26 C18 C22 C23 -1.3(3)
C19 C18 C22 C23 -178.00(16)
Cr1 C18 C22 C23 126.05(17)
C26 C18 C22 C21 175.62(16)
C19 C18 C22 C21 -1.1(2)
Cr1 C18 C22 C21 -57.03(13)
C26 C18 C22 Cr1 -127.35(16)
C19 C18 C22 Cr1 55.95(12)
C20 C21 C22 C23 174.5(2)
C31 C21 C22 C23 14.0(3)
Cr1 C21 C22 C23 -123.8(2)
C20 C21 C22 C18 -1.9(2)
C31 C21 C22 C18 -162.35(18)
Cr1 C21 C22 C18 59.86(13)
C20 C21 C22 Cr1 -61.77(12)
C31 C21 C22 Cr1 137.78(19)
C20 Cr1 C22 C23 166.9(2)
C3 Cr1 C22 C23 44.2(2)
C19 Cr1 C22 C23 -148.93(19)
C4 Cr1 C22 C23 0.44(19)
C2 Cr1 C22 C23 85.2(2)
C21 Cr1 C22 C23 126.5(2)
C1 Cr1 C22 C23 -76.3(4)
C5 Cr1 C22 C23 -38.7(2)
C18 Cr1 C22 C23 -113.2(2)
C20 Cr1 C22 C18 -79.91(12)
C3 Cr1 C22 C18 157.41(10)
C19 Cr1 C22 C18 -35.72(10)
C4 Cr1 C22 C18 113.65(11)
C2 Cr1 C22 C18 -161.60(14)
C21 Cr1 C22 C18 -120.32(16)
C1 Cr1 C22 C18 36.9(4)
C5 Cr1 C22 C18 74.53(14)
C20 Cr1 C22 C21 40.41(11)
C3 Cr1 C22 C21 -82.28(12)
C19 Cr1 C22 C21 84.59(12)
C4 Cr1 C22 C21 -126.04(11)
C2 Cr1 C22 C21 -41.3(2)
C1 Cr1 C22 C21 157.2(4)
C5 Cr1 C22 C21 -165.15(11)
C18 Cr1 C22 C21 120.32(16)
C18 C22 C23 C24 3.4(3)
C21 C22 C23 C24 -172.7(2)
Cr1 C22 C23 C24 93.3(2)
C22 C23 C24 C25 -2.5(3)
C23 C24 C25 C26 -0.6(3)
C24 C25 C26 C18 2.7(3)
C19 C18 C26 C25 174.08(19)
C22 C18 C26 C25 -1.7(3)
Cr1 C18 C26 C25 -91.6(2)
C20 C19 C27 C30 -27.4(3)
C18 C19 C27 C30 171.17(18)
Cr1 C19 C27 C30 64.9(2)
C20 C19 C27 C29 91.9(2)
C18 C19 C27 C29 -69.6(2)
Cr1 C19 C27 C29 -175.91(14)
C20 C19 C27 C28 -148.04(18)
C18 C19 C27 C28 50.5(3)
Cr1 C19 C27 C28 -55.8(2)
C20 C21 C31 C33 15.0(3)
C22 C21 C31 C33 171.63(18)
Cr1 C21 C31 C33 -80.4(2)
C20 C21 C31 C32 136.4(2)
C22 C21 C31 C32 -67.0(3)
Cr1 C21 C31 C32 41.0(3)
C20 C21 C31 C34 -102.5(2)
C22 C21 C31 C34 54.1(3)
Cr1 C21 C31 C34 162.13(16)
